data_7015640
loop_
_publ_author_name
'Wragg, David S.'
'Fullerton, Grace M.'
'Byrne, Peter J.'
'Slawin, Alexandra M. Z.'
'Warren, John E.'
'Teat, Simon J.'
'Morris, Russell E.'

_publ_section_title
;
 Solvothermal aluminophosphate zeotype synthesis with ionic liquid
 precursors.
;
_journal_issue 18
_journal_name_full 'Dalton transactions (Cambridge, England : 2003)'
_journal_page_first 4926
_journal_page_last 4932
_journal_paper_doi 10.1039/c0dt01788d
_journal_volume 40
_journal_year 2011
_chemical_formula_moiety 'Al2 H O12 P3, C5 H6 N'
_chemical_formula_sum 'C5 H7 Al2 N O12 P3'
_chemical_formula_weight 419.99
_chemical_name_common 'compound 3'
_chemical_name_systematic
;
?
;
_space_group_IT_number 14
_symmetry_cell_setting monoclinic
_symmetry_space_group_name_Hall '-P 2ybc'
_symmetry_space_group_name_H-M 'P 1 21/c 1'
_atom_sites_solution_hydrogens geom
_atom_sites_solution_primary direct
_atom_sites_solution_secondary difmap
_audit_creation_method SHELXL-97
_cell_angle_alpha 90.00
_cell_angle_beta 111.090(8)
_cell_angle_gamma 90.00
_cell_formula_units_Z 4
_cell_length_a 8.522(4)
_cell_length_b 20.101(10)
_cell_length_c 8.846(4)
_cell_measurement_reflns_used 619
_cell_measurement_temperature 150(2)
_cell_measurement_theta_max 23.73
_cell_measurement_theta_min 2.50
_cell_volume 1413.8(12)
_computing_cell_refinement 'Bruker Apex'
_computing_data_collection 'Bruker Apex'
_computing_data_reduction 'Bruker Apex'
_computing_molecular_graphics Diamond
_computing_publication_material 'Platon, (Spek, 2008)'
_computing_structure_refinement 'SHELXL-97 (Sheldrick, 1997)'
_computing_structure_solution 'SHELXS-97 (Sheldrick, 1997)'
_diffrn_ambient_temperature 150(2)
_diffrn_measured_fraction_theta_full 0.997
_diffrn_measured_fraction_theta_max 0.997
_diffrn_measurement_device_type 'Bruker Apex CCD'
_diffrn_measurement_method 'Phi and omega scans'
_diffrn_radiation_monochromator 'Si (111)'
_diffrn_radiation_source 'SRS daresbury laboratories'
_diffrn_radiation_type synchrotron
_diffrn_radiation_wavelength 0.69390
_diffrn_reflns_av_R_equivalents 0.1238
_diffrn_reflns_av_sigmaI/netI 0.1478
_diffrn_reflns_limit_h_max 10
_diffrn_reflns_limit_h_min -8
_diffrn_reflns_limit_k_max 25
_diffrn_reflns_limit_k_min -23
_diffrn_reflns_limit_l_max 11
_diffrn_reflns_limit_l_min -11
_diffrn_reflns_number 8570
_diffrn_reflns_theta_full 25.70
_diffrn_reflns_theta_max 25.70
_diffrn_reflns_theta_min 2.50
_exptl_absorpt_coefficient_mu 0.611
_exptl_absorpt_correction_T_max 0.995
_exptl_absorpt_correction_T_min 0.940
_exptl_absorpt_correction_type multi-scan
_exptl_absorpt_process_details sadabs
_exptl_crystal_colour colourless
_exptl_crystal_density_diffrn 1.973
_exptl_crystal_density_method 'not measured'
_exptl_crystal_description plate
_exptl_crystal_F_000 844
_exptl_crystal_size_max 0.04
_exptl_crystal_size_mid 0.02
_exptl_crystal_size_min 0.01
_refine_diff_density_max 0.656
_refine_diff_density_min -0.673
_refine_diff_density_rms 0.141
_refine_ls_extinction_method none
_refine_ls_goodness_of_fit_ref 0.965
_refine_ls_hydrogen_treatment mixed
_refine_ls_matrix_type full
_refine_ls_number_parameters 212
_refine_ls_number_reflns 2882
_refine_ls_number_restraints 1
_refine_ls_restrained_S_all 0.965
_refine_ls_R_factor_all 0.1253
_refine_ls_R_factor_gt 0.0653
_refine_ls_shift/su_max 0.000
_refine_ls_shift/su_mean 0.000
_refine_ls_structure_factor_coef Fsqd
_refine_ls_weighting_details 'calc w=1/[\s^2^(Fo^2^)+(0.0702P)^2^+0.0000P] where P=(Fo^2^+2Fc^2^)/3'
_refine_ls_weighting_scheme calc
_refine_ls_wR_factor_gt 0.1482
_refine_ls_wR_factor_ref 0.1758
_reflns_number_gt 1662
_reflns_number_total 2882
_reflns_threshold_expression >2sigma(I)
_cod_data_source_file c0dt01788d.txt
_cod_data_source_block compound3
_cod_original_sg_symbol_H-M P21/c
_cod_database_code 7015640

loop_
_symmetry_equiv_pos_as_xyz
'x, y, z'
'-x, y+1/2, -z+1/2'
'-x, -y, -z'
'x, -y-1/2, z-1/2'

loop_
_atom_site_label
_atom_site_type_symbol
_atom_site_fract_x
_atom_site_fract_y
_atom_site_fract_z
_atom_site_U_iso_or_equiv
_atom_site_adp_type
_atom_site_occupancy
_atom_site_symmetry_multiplicity
_atom_site_calc_flag
_atom_site_refinement_flags
_atom_site_disorder_assembly
_atom_site_disorder_group
P1 P 0.4477(2) 0.59510(8) 0.91713(19) 0.0174(4) Uani 1 1 d . . .
P2 P -0.0490(2) 0.74849(8) 0.92788(19) 0.0176(4) Uani 1 1 d . . .
Al3 Al -0.3157(2) 0.78833(9) 0.5904(2) 0.0169(4) Uani 1 1 d . . .
Al4 Al 0.1897(2) 0.70862(9) 0.7588(2) 0.0171(4) Uani 1 1 d . . .
P5 P 0.4763(2) 0.80782(8) 0.82277(19) 0.0167(4) Uani 1 1 d . . .
O1 O -0.1536(5) 0.7924(2) 0.7880(5) 0.0210(10) Uani 1 1 d . . .
O2 O 0.3183(5) 0.6397(2) 0.7933(5) 0.0219(10) Uani 1 1 d . . .
O3 O 0.0590(5) 0.7019(2) 0.8692(5) 0.0191(10) Uani 1 1 d . . .
O4 O -0.1507(5) 0.7065(2) 0.9988(5) 0.0219(10) Uani 1 1 d . . .
O5 O 0.3018(5) 0.7825(2) 0.8088(5) 0.0219(10) Uani 1 1 d . . .
O6 O 0.4839(5) 0.5402(2) 0.8087(5) 0.0235(11) Uani 1 1 d . . .
O7 O -0.3943(5) 0.7113(2) 0.4854(5) 0.0218(10) Uani 1 1 d . . .
O8 O 0.0686(5) 0.7960(2) 1.0535(5) 0.0204(10) Uani 1 1 d . . .
O9 O -0.4850(5) 0.7832(2) 0.6796(5) 0.0196(10) Uani 1 1 d . . .
O10 O 0.6105(5) 0.6325(2) 1.0017(5) 0.0210(10) Uani 1 1 d . . .
O11 O 0.4704(6) 0.8853(2) 0.8248(5) 0.0216(10) Uani 1 1 d D . .
O12 O 0.3782(5) 0.5642(2) 1.0350(5) 0.0205(10) Uani 1 1 d . . .
N1 N 0.0448(11) 0.9267(4) 0.8231(10) 0.063(2) Uani 1 1 d . . .
H1 H 0.0091 0.8867 0.8242 0.076 Uiso 1 1 calc R . .
C2 C -0.0418(13) 0.9668(6) 0.7043(12) 0.061(3) Uani 1 1 d . . .
H2 H -0.1392 0.9516 0.6235 0.073 Uiso 1 1 calc R . .
C3 C 0.0110(12) 1.0294(6) 0.7004(10) 0.057(3) Uani 1 1 d . . .
H3 H -0.0506 1.0580 0.6178 0.069 Uiso 1 1 calc R . .
C4 C 0.1594(13) 1.0516(5) 0.8213(13) 0.058(3) Uani 1 1 d . . .
H4 H 0.1997 1.0944 0.8189 0.070 Uiso 1 1 calc R . .
C5 C 0.2440(10) 1.0078(6) 0.9443(10) 0.054(3) Uani 1 1 d . . .
H5 H 0.3408 1.0213 1.0282 0.065 Uiso 1 1 calc R . .
C6 C 0.1861(13) 0.9458(5) 0.9420(11) 0.058(3) Uani 1 1 d . . .
H6 H 0.2440 0.9159 1.0232 0.070 Uiso 1 1 calc R . .
H11 H 0.411(11) 0.905(4) 0.723(7) 0.07(3) Uiso 1 1 d D . .

loop_
_atom_site_aniso_label
_atom_site_aniso_U_11
_atom_site_aniso_U_22
_atom_site_aniso_U_33
_atom_site_aniso_U_23
_atom_site_aniso_U_13
_atom_site_aniso_U_12
P1 0.0181(8) 0.0151(8) 0.0179(8) -0.0002(7) 0.0052(6) -0.0002(7)
P2 0.0154(7) 0.0220(9) 0.0141(7) -0.0004(7) 0.0038(6) -0.0007(7)
Al3 0.0162(9) 0.0191(10) 0.0145(9) 0.0002(8) 0.0044(7) 0.0009(8)
Al4 0.0170(9) 0.0181(10) 0.0155(9) 0.0006(8) 0.0049(7) 0.0012(8)
P5 0.0169(8) 0.0151(8) 0.0177(8) 0.0011(7) 0.0057(6) 0.0006(6)
O1 0.020(2) 0.025(3) 0.016(2) 0.0049(19) 0.0036(18) -0.0029(19)
O2 0.021(2) 0.022(3) 0.019(2) 0.0010(19) 0.0036(18) 0.0024(18)
O3 0.022(2) 0.017(2) 0.022(2) 0.0000(18) 0.0117(18) -0.0026(18)
O4 0.024(2) 0.024(3) 0.022(2) 0.0009(19) 0.0143(19) 0.000(2)
O5 0.020(2) 0.018(2) 0.025(2) -0.0021(19) 0.0057(18) -0.0001(19)
O6 0.031(2) 0.019(2) 0.022(2) -0.0007(19) 0.011(2) 0.004(2)
O7 0.021(2) 0.026(2) 0.018(2) -0.0030(19) 0.0050(17) 0.0018(19)
O8 0.022(2) 0.017(2) 0.018(2) -0.0025(18) 0.0016(17) -0.0039(19)
O9 0.018(2) 0.021(2) 0.020(2) -0.0004(19) 0.0067(17) -0.0001(18)
O10 0.017(2) 0.024(2) 0.023(2) -0.0011(19) 0.0095(18) -0.0015(18)
O11 0.029(2) 0.017(2) 0.016(2) 0.0019(19) 0.0054(19) 0.0024(19)
O12 0.024(2) 0.015(2) 0.022(2) -0.0029(18) 0.0075(19) 0.0001(18)
N1 0.059(5) 0.051(5) 0.082(6) -0.011(5) 0.028(5) -0.002(4)
C2 0.056(6) 0.070(7) 0.051(6) -0.006(5) 0.011(5) 0.013(6)
C3 0.056(6) 0.081(8) 0.032(5) 0.023(5) 0.012(4) 0.035(6)
C4 0.078(7) 0.030(5) 0.087(7) -0.005(5) 0.055(6) -0.003(5)
C5 0.029(4) 0.094(8) 0.031(4) -0.012(5) 0.001(4) 0.005(5)
C6 0.073(7) 0.062(7) 0.043(5) 0.024(5) 0.024(5) 0.039(6)

loop_
_atom_type_symbol
_atom_type_description
_atom_type_scat_dispersion_real
_atom_type_scat_dispersion_imag
_atom_type_scat_source
C C 0.0033 0.0016 'International Tables Vol C Tables 4.2.6.8 and 6.1.1.4'
H H 0.0000 0.0000 'International Tables Vol C Tables 4.2.6.8 and 6.1.1.4'
N N 0.0061 0.0033 'International Tables Vol C Tables 4.2.6.8 and 6.1.1.4'
O O 0.0106 0.0060 'International Tables Vol C Tables 4.2.6.8 and 6.1.1.4'
Al Al 0.0645 0.0514 'International Tables Vol C Tables 4.2.6.8 and 6.1.1.4'
P P 0.1023 0.0942 'International Tables Vol C Tables 4.2.6.8 and 6.1.1.4'

loop_
_geom_angle_atom_site_label_1
_geom_angle_atom_site_label_2
_geom_angle_atom_site_label_3
_geom_angle
_geom_angle_site_symmetry_1
_geom_angle_site_symmetry_3
_geom_angle_publ_flag
O12 P1 O10 112.4(2) . . ?
O12 P1 O2 112.1(3) . . ?
O10 P1 O2 110.9(3) . . ?
O12 P1 O6 110.3(3) . . ?
O10 P1 O6 107.7(3) . . ?
O2 P1 O6 103.0(2) . . ?
O4 P2 O1 114.2(3) . . ?
O4 P2 O3 107.8(2) . . ?
O1 P2 O3 109.1(3) . . ?
O4 P2 O8 111.9(3) . . ?
O1 P2 O8 105.5(2) . . ?
O3 P2 O8 108.2(2) . . ?
O10 Al3 O1 114.3(2) 4_475 . ?
O10 Al3 O7 122.1(2) 4_475 . ?
O1 Al3 O7 123.5(2) . . ?
O10 Al3 O4 87.7(2) 4_475 4_575 ?
O1 Al3 O4 89.1(2) . 4_575 ?
O7 Al3 O4 91.3(2) . 4_575 ?
O10 Al3 O9 91.8(2) 4_475 . ?
O1 Al3 O9 91.8(2) . . ?
O7 Al3 O9 88.3(2) . . ?
O4 Al3 O9 179.1(2) 4_575 . ?
O2 Al4 O3 109.5(2) . . ?
O2 Al4 O5 112.7(2) . . ?
O3 Al4 O5 109.3(2) . . ?
O2 Al4 O8 104.0(2) . 4_575 ?
O3 Al4 O8 108.9(2) . 4_575 ?
O5 Al4 O8 112.2(2) . 4_575 ?
O9 P5 O7 114.3(3) 1_655 4_676 ?
O9 P5 O5 108.8(2) 1_655 . ?
O7 P5 O5 110.2(3) 4_676 . ?
O9 P5 O11 110.9(3) 1_655 . ?
O7 P5 O11 105.0(2) 4_676 . ?
O5 P5 O11 107.3(3) . . ?
P2 O1 Al3 141.7(3) . . ?
P1 O2 Al4 147.6(3) . . ?
P2 O3 Al4 137.0(3) . . ?
P2 O4 Al3 142.3(3) . 4_576 ?
P5 O5 Al4 137.2(3) . . ?
P5 O7 Al3 135.7(3) 4_475 . ?
P2 O8 Al4 135.3(3) . 4_576 ?
P5 O9 Al3 140.4(3) 1_455 . ?
P1 O10 Al3 140.6(3) . 4_676 ?
P5 O11 H11 115(5) . . ?
C2 N1 C6 122.5(9) . . ?
C2 N1 H1 118.7 . . ?
C6 N1 H1 118.7 . . ?
N1 C2 C3 119.8(9) . . ?
N1 C2 H2 120.1 . . ?
C3 C2 H2 120.1 . . ?
C2 C3 C4 119.8(8) . . ?
C2 C3 H3 120.1 . . ?
C4 C3 H3 120.1 . . ?
C5 C4 C3 117.9(9) . . ?
C5 C4 H4 121.0 . . ?
C3 C4 H4 121.0 . . ?
C6 C5 C4 119.8(8) . . ?
C6 C5 H5 120.1 . . ?
C4 C5 H5 120.1 . . ?
C5 C6 N1 120.1(8) . . ?
C5 C6 H6 119.9 . . ?
N1 C6 H6 119.9 . . ?

loop_
_geom_bond_atom_site_label_1
_geom_bond_atom_site_label_2
_geom_bond_distance
_geom_bond_site_symmetry_2
_geom_bond_publ_flag
P1 O12 1.506(5) . ?
P1 O10 1.518(4) . ?
P1 O2 1.533(4) . ?
P1 O6 1.565(5) . ?
P2 O4 1.500(5) . ?
P2 O1 1.521(4) . ?
P2 O3 1.529(5) . ?
P2 O8 1.533(4) . ?
Al3 O10 1.785(5) 4_475 ?
Al3 O1 1.798(4) . ?
Al3 O7 1.805(5) . ?
Al3 O4 1.861(5) 4_575 ?
Al3 O9 1.880(5) . ?
Al4 O2 1.724(5) . ?
Al4 O3 1.732(5) . ?
Al4 O5 1.734(5) . ?
Al4 O8 1.739(4) 4_575 ?
P5 O9 1.503(5) 1_655 ?
P5 O7 1.514(4) 4_676 ?
P5 O5 1.535(5) . ?
P5 O11 1.559(5) . ?
O11 H11 0.94(4) . ?
N1 C2 1.319(12) . ?
N1 C6 1.339(12) . ?
N1 H1 0.8600 . ?
C2 C3 1.342(15) . ?
C2 H2 0.9300 . ?
C3 C4 1.403(13) . ?
C3 H3 0.9300 . ?
C4 C5 1.384(13) . ?
C4 H4 0.9300 . ?
C5 C6 1.337(14) . ?
C5 H5 0.9300 . ?
C6 H6 0.9300 . ?

loop_
_geom_hbond_atom_site_label_D
_geom_hbond_atom_site_label_H
_geom_hbond_atom_site_label_A
_geom_hbond_distance_DH
_geom_hbond_distance_HA
_geom_hbond_distance_DA
_geom_hbond_angle_DHA
_geom_hbond_site_symmetry_A
O11 H11 O12 0.94(4) 1.70(6) 2.602(6) 158(9) 4_575
